data_4329940
loop_
_publ_author_name
'Prisca K. Eckert'
'Viktoria H. Gessner'
'Michael Knorr'
'Carsten Strohmann'

_publ_contact_author_address
;Anorganische Chemie
Technische Universit\"at Dortmund
Otto-Hahn-Stra\&se
44227 Dortmund
Germany
;
_publ_contact_author_email carsten.strohmann@tu-dortmund.de
_publ_contact_author_fax '0049 231 755 3807'
_publ_contact_author_name 'Strohmann, Carsten'
_publ_contact_author_phone '0049 231 755 3813'
_publ_section_title
;
 Formation of Specific Configurations at Stereogenic Nitrogen Centers upon
 Their Coordination to Zinc and Mercury
;
_journal_name_full 'Inorganic Chemistry'
_journal_page_first 8516
_journal_page_last 8523
_journal_paper_doi 10.1021/ic301089h
_journal_volume 51
_journal_year 2012
_chemical_absolute_configuration syn
_chemical_formula_moiety 'C14 H28 Br2 Hg N2, C14 H30 Br2 Hg N2'
_chemical_formula_sum 'C14 H29 Br2 Hg N2'
_chemical_formula_weight 585.80
_chemical_name_systematic
; 
 ? 
;
_space_group_IT_number 4
_symmetry_cell_setting monoclinic
_symmetry_space_group_name_Hall 'P 2yb'
_symmetry_space_group_name_H-M 'P 1 21 1'
_atom_sites_solution_hydrogens geom
_atom_sites_solution_primary direct
_atom_sites_solution_secondary difmap
_audit_creation_method SHELXL-97
_cell_angle_alpha 90.00
_cell_angle_beta 99.499(7)
_cell_angle_gamma 90.00
_cell_formula_units_Z 4
_cell_length_a 12.0059(11)
_cell_length_b 8.2368(5)
_cell_length_c 19.3045(10)
_cell_measurement_reflns_used 6620
_cell_measurement_temperature 173(2)
_cell_measurement_theta_max 25.00
_cell_measurement_theta_min 2.14
_cell_volume 1882.9(2)
_computing_cell_refinement
;
        CrysAlisPro, Oxford Diffraction Ltd.,
        Version 1.171.33.55 (release 05-01-2010 CrysAlis171 .NET)
        (compiled Jan  5 2010,16:28:46)
;
_computing_data_collection
;
        CrysAlisPro, Oxford Diffraction Ltd.,
        Version 1.171.33.55 (release 05-01-2010 CrysAlis171 .NET)
        (compiled Jan  5 2010,16:28:46)
;
_computing_data_reduction
;
        CrysAlisPro, Oxford Diffraction Ltd.,
        Version 1.171.33.55 (release 05-01-2010 CrysAlis171 .NET)
        (compiled Jan  5 2010,16:28:46)
;
_computing_structure_refinement 'SHELXL-97 (Sheldrick, 1997)'
_computing_structure_solution 'SHELXS-97 (Sheldrick, 1990)'
_diffrn_ambient_temperature 173(2)
_diffrn_measured_fraction_theta_full 0.999
_diffrn_measured_fraction_theta_max 0.999
_diffrn_measurement_device_type 'Xcalibur, Sapphire3'
_diffrn_measurement_method '\w scans'
_diffrn_radiation_monochromator graphite
_diffrn_radiation_source 'fine-focus sealed tube'
_diffrn_radiation_type MoK\a
_diffrn_radiation_wavelength 0.71073
_diffrn_reflns_av_R_equivalents 0.0389
_diffrn_reflns_av_sigmaI/netI 0.0562
_diffrn_reflns_limit_h_max 14
_diffrn_reflns_limit_h_min -14
_diffrn_reflns_limit_k_max 9
_diffrn_reflns_limit_k_min -9
_diffrn_reflns_limit_l_max 22
_diffrn_reflns_limit_l_min -22
_diffrn_reflns_number 20225
_diffrn_reflns_theta_full 25.00
_diffrn_reflns_theta_max 25.00
_diffrn_reflns_theta_min 2.14
_exptl_absorpt_coefficient_mu 12.411
_exptl_absorpt_correction_T_max 0.3700
_exptl_absorpt_correction_T_min 0.0828
_exptl_absorpt_correction_type multi-scan
_exptl_absorpt_process_details
;
        CrysAlisPro, Oxford Diffraction Ltd.,
        Version 1.171.33.55 (release 05-01-2010 CrysAlis171 .NET)
        (compiled Jan  5 2010,16:28:46)
        empirical absorption correction using spherical harmonics,
 implemented in SCALE3 ABSPACK scaling algorithm.
;
_exptl_crystal_colour colourless
_exptl_crystal_density_diffrn 2.067
_exptl_crystal_description plates
_exptl_crystal_F_000 1108
_exptl_crystal_size_max 0.40
_exptl_crystal_size_mid 0.30
_exptl_crystal_size_min 0.10
_refine_diff_density_max 0.989
_refine_diff_density_min -1.793
_refine_diff_density_rms 0.117
_refine_ls_abs_structure_details 'Flack H D (1983), Acta Cryst. A39, 876-881'
_refine_ls_abs_structure_Flack -0.004(8)
_refine_ls_extinction_method none
_refine_ls_goodness_of_fit_ref 1.002
_refine_ls_hydrogen_treatment constr
_refine_ls_matrix_type full
_refine_ls_number_parameters 361
_refine_ls_number_reflns 6620
_refine_ls_number_restraints 1
_refine_ls_restrained_S_all 1.001
_refine_ls_R_factor_all 0.0377
_refine_ls_R_factor_gt 0.0270
_refine_ls_shift/su_max 0.067
_refine_ls_shift/su_mean 0.008
_refine_ls_structure_factor_coef Fsqd
_refine_ls_weighting_details 'calc w=1/[\s^2^(Fo^2^)+(0.0073P)^2^+0.0000P] where P=(Fo^2^+2Fc^2^)/3'
_refine_ls_weighting_scheme calc
_refine_ls_wR_factor_gt 0.0384
_refine_ls_wR_factor_ref 0.0392
_reflns_number_gt 5386
_reflns_number_total 6620
_reflns_threshold_expression >2sigma(I)
_cod_data_source_file ic301089h_si_001_8.cif
_cod_data_source_block phg2
_cod_original_sg_symbol_H-M 'P 21'
_cod_database_code 4329940

loop_
_symmetry_equiv_pos_as_xyz
'x, y, z'
'-x, y+1/2, -z'

loop_
_atom_site_label
_atom_site_type_symbol
_atom_site_fract_x
_atom_site_fract_y
_atom_site_fract_z
_atom_site_U_iso_or_equiv
_atom_site_adp_type
_atom_site_occupancy
_atom_site_symmetry_multiplicity
_atom_site_calc_flag
_atom_site_refinement_flags
Br1 Br 0.83254(7) 1.18348(16) 0.44832(3) 0.0405(2) Uani 1 1 d .
Br2 Br 0.71157(7) 1.38272(12) 0.64824(4) 0.0346(2) Uani 1 1 d .
Br3 Br 0.81895(10) -0.01344(13) 0.87998(4) 0.0578(3) Uani 1 1 d .
Br4 Br 0.65364(7) 0.18662(17) 1.05637(3) 0.0418(2) Uani 1 1 d .
C1 C 1.0829(6) 1.1597(10) 0.5880(4) 0.038(2) Uani 1 1 d .
H1A H 1.0681 1.2396 0.5500 0.057 Uiso 1 1 calc R
H1B H 1.0697 1.0502 0.5686 0.057 Uiso 1 1 calc R
H1C H 1.1616 1.1693 0.6114 0.057 Uiso 1 1 calc R
C2 C 1.0324(6) 1.3435(8) 0.6746(4) 0.031(2) Uani 1 1 d .
H2A H 0.9825 1.3607 0.7093 0.047 Uiso 1 1 calc R
H2B H 1.0215 1.4312 0.6399 0.047 Uiso 1 1 calc R
H2C H 1.1111 1.3428 0.6983 0.047 Uiso 1 1 calc R
C3 C 1.0041(7) 1.0517(10) 0.6917(4) 0.021(2) Uani 1 1 d .
H3 H 0.9632 1.0920 0.7294 0.025 Uiso 1 1 calc R
C4 C 1.1263(7) 1.0114(11) 0.7270(4) 0.035(2) Uani 1 1 d .
H4A H 1.1708 0.9788 0.6904 0.042 Uiso 1 1 calc R
H4B H 1.1616 1.1100 0.7504 0.042 Uiso 1 1 calc R
C5 C 1.1304(7) 0.8751(10) 0.7811(4) 0.036(2) Uani 1 1 d .
H5A H 1.2097 0.8489 0.8010 0.044 Uiso 1 1 calc R
H5B H 1.0908 0.9087 0.8199 0.044 Uiso 1 1 calc R
C6 C 1.0726(6) 0.7281(9) 0.7434(3) 0.0284(18) Uani 1 1 d .
H6A H 1.0765 0.6356 0.7765 0.034 Uiso 1 1 calc R
H6B H 1.1122 0.6964 0.7044 0.034 Uiso 1 1 calc R
C7 C 0.9501(6) 0.7666(9) 0.7147(3) 0.027(2) Uani 1 1 d .
H7A H 0.9111 0.8005 0.7537 0.032 Uiso 1 1 calc R
H7B H 0.9122 0.6678 0.6931 0.032 Uiso 1 1 calc R
C8 C 0.9410(5) 0.9024(8) 0.6596(3) 0.0172(16) Uani 1 1 d .
H8 H 0.9804 0.8637 0.6210 0.021 Uiso 1 1 calc R
C9 C 0.7463(5) 0.9444(9) 0.6822(3) 0.0272(19) Uani 1 1 d .
H9A H 0.7331 0.8334 0.6973 0.041 Uiso 1 1 calc R
H9B H 0.6741 0.9940 0.6617 0.041 Uiso 1 1 calc R
H9C H 0.7813 1.0084 0.7228 0.041 Uiso 1 1 calc R
C10 C 0.7800(5) 0.8256(8) 0.5711(3) 0.0197(17) Uani 1 1 d .
H10A H 0.7838 0.7142 0.5907 0.024 Uiso 1 1 calc R
H10B H 0.8296 0.8295 0.5350 0.024 Uiso 1 1 calc R
C11 C 0.6582(5) 0.8601(9) 0.5359(3) 0.0317(19) Uani 1 1 d .
H11A H 0.6058 0.8222 0.5671 0.038 Uiso 1 1 calc R
H11B H 0.6479 0.9788 0.5298 0.038 Uiso 1 1 calc R
C12 C 0.6277(7) 0.7781(9) 0.4651(4) 0.035(2) Uani 1 1 d .
H12A H 0.5504 0.8119 0.4441 0.042 Uiso 1 1 calc R
H12B H 0.6797 0.8181 0.4341 0.042 Uiso 1 1 calc R
C13 C 0.6321(7) 0.5964(9) 0.4660(4) 0.031(2) Uani 1 1 d .
H13A H 0.5825 0.5556 0.4984 0.037 Uiso 1 1 calc R
H13B H 0.7102 0.5616 0.4847 0.037 Uiso 1 1 calc R
C14 C 0.5960(7) 0.5199(11) 0.3943(4) 0.042(2) Uani 1 1 d .
H14A H 0.5170 0.5475 0.3767 0.063 Uiso 1 1 calc R
H14B H 0.6039 0.4016 0.3981 0.063 Uiso 1 1 calc R
H14C H 0.6438 0.5610 0.3616 0.063 Uiso 1 1 calc R
C15 C 0.5320(9) 0.0790(10) 0.7931(4) 0.077(4) Uani 1 1 d .
H15A H 0.4596 0.0611 0.7623 0.115 Uiso 1 1 calc R
H15B H 0.5620 -0.0251 0.8125 0.115 Uiso 1 1 calc R
H15C H 0.5856 0.1281 0.7661 0.115 Uiso 1 1 calc R
C16 C 0.4277(8) 0.1256(13) 0.8902(5) 0.092(5) Uani 1 1 d .
H16A H 0.3534 0.1352 0.8606 0.138 Uiso 1 1 calc R
H16B H 0.4282 0.1870 0.9337 0.138 Uiso 1 1 calc R
H16C H 0.4437 0.0111 0.9015 0.138 Uiso 1 1 calc R
C17 C 0.4929(7) 0.3596(11) 0.8295(4) 0.027(2) Uani 1 1 d .
H17 H 0.4593 0.4152 0.8672 0.033 Uiso 1 1 calc R
C18 C 0.4052(7) 0.3700(12) 0.7619(4) 0.040(2) Uani 1 1 d .
H18A H 0.4349 0.3138 0.7234 0.048 Uiso 1 1 calc R
H18B H 0.3353 0.3134 0.7693 0.048 Uiso 1 1 calc R
C19 C 0.3769(7) 0.5453(11) 0.7403(4) 0.040(2) Uani 1 1 d .
H19A H 0.3433 0.6013 0.7773 0.047 Uiso 1 1 calc R
H19B H 0.3217 0.5480 0.6962 0.047 Uiso 1 1 calc R
C20 C 0.4866(7) 0.6305(10) 0.7298(4) 0.051(3) Uani 1 1 d .
H20A H 0.5189 0.5755 0.6920 0.062 Uiso 1 1 calc R
H20B H 0.4703 0.7446 0.7154 0.062 Uiso 1 1 calc R
C21 C 0.5712(7) 0.6261(11) 0.7978(4) 0.045(3) Uani 1 1 d .
H21A H 0.5393 0.6844 0.8349 0.054 Uiso 1 1 calc R
H21B H 0.6410 0.6832 0.7907 0.054 Uiso 1 1 calc R
C22 C 0.6008(6) 0.4511(9) 0.8223(4) 0.031(2) Uani 1 1 d .
H22 H 0.6342 0.3966 0.7843 0.037 Uiso 1 1 calc R
C23 C 0.6603(6) 0.5528(10) 0.9417(4) 0.035(2) Uani 1 1 d .
H23A H 0.6806 0.6646 0.9316 0.052 Uiso 1 1 calc R
H23B H 0.7032 0.5191 0.9871 0.052 Uiso 1 1 calc R
H23C H 0.5793 0.5470 0.9434 0.052 Uiso 1 1 calc R
C24 C 0.7999(9) 0.4843(11) 0.8707(5) 0.067(3) Uani 1 1 d .
H24A H 0.7992 0.5966 0.8524 0.080 Uiso 1 1 calc R
H24B H 0.8163 0.4106 0.8332 0.080 Uiso 1 1 calc R
C25 C 0.8953(6) 0.4691(13) 0.9342(4) 0.067(3) Uani 1 1 d .
H25A H 0.8898 0.3611 0.9559 0.080 Uiso 1 1 calc R
H25B H 0.8832 0.5519 0.9694 0.080 Uiso 1 1 calc R
C26 C 1.0158(9) 0.4897(15) 0.9172(6) 0.102(4) Uani 1 1 d .
H26A H 1.0190 0.5890 0.8887 0.122 Uiso 1 1 calc R
H26B H 1.0698 0.5031 0.9615 0.122 Uiso 1 1 calc R
C27 C 1.0485(14) 0.352(2) 0.8795(7) 0.133(7) Uani 1 1 d .
C28 C 1.1759(15) 0.319(3) 0.8893(11) 0.075(7) Uani 0.50 1 d P
H28A H 1.2065 0.3136 0.9396 0.112 Uiso 0.50 1 calc PR
H28B H 1.2133 0.4065 0.8676 0.112 Uiso 0.50 1 calc PR
H28C H 1.1893 0.2153 0.8671 0.112 Uiso 0.50 1 calc PR
C29 C 1.1000(19) 0.267(3) 0.9249(10) 0.087(9) Uani 0.50 1 d P
H29A H 1.1381 0.3350 0.9633 0.130 Uiso 0.50 1 calc PR
H29B H 1.1564 0.2031 0.9053 0.130 Uiso 0.50 1 calc PR
H29C H 1.0474 0.1932 0.9430 0.130 Uiso 0.50 1 calc PR
Hg1 Hg 0.81715(2) 1.20430(3) 0.575934(12) 0.02327(9) Uani 1 1 d .
Hg2 Hg 0.69110(3) 0.17819(3) 0.931982(14) 0.03653(11) Uani 1 1 d .
N1 N 1.0060(5) 1.1903(10) 0.6399(3) 0.0284(15) Uani 1 1 d .
N2 N 0.8238(5) 0.9404(7) 0.6280(3) 0.0176(15) Uani 1 1 d .
N3 N 0.5150(6) 0.1911(12) 0.8522(3) 0.045(2) Uani 1 1 d .
N4 N 0.6870(6) 0.4456(8) 0.8868(3) 0.0290(18) Uani 1 1 d .

loop_
_atom_site_aniso_label
_atom_site_aniso_U_11
_atom_site_aniso_U_22
_atom_site_aniso_U_33
_atom_site_aniso_U_23
_atom_site_aniso_U_13
_atom_site_aniso_U_12
Br1 0.0604(5) 0.0417(6) 0.0217(3) 0.0021(5) 0.0141(4) -0.0003(7)
Br2 0.0437(6) 0.0310(5) 0.0323(5) 0.0001(4) 0.0154(4) 0.0118(4)
Br3 0.0943(9) 0.0486(7) 0.0313(5) -0.0037(5) 0.0132(6) 0.0313(6)
Br4 0.0535(5) 0.0513(7) 0.0221(3) 0.0038(6) 0.0103(3) -0.0108(7)
C1 0.027(4) 0.048(7) 0.043(4) 0.011(4) 0.019(4) -0.003(4)
C2 0.025(5) 0.023(5) 0.046(5) -0.011(4) 0.003(4) -0.014(4)
C3 0.025(5) 0.026(5) 0.015(4) 0.001(3) 0.009(4) 0.002(4)
C4 0.042(6) 0.023(5) 0.038(5) -0.001(4) -0.002(4) 0.007(4)
C5 0.039(5) 0.028(5) 0.037(5) -0.003(4) -0.009(4) 0.002(4)
C6 0.040(4) 0.020(5) 0.022(3) 0.009(3) -0.005(3) 0.009(4)
C7 0.036(5) 0.018(5) 0.026(4) 0.002(3) 0.004(4) -0.003(4)
C8 0.012(4) 0.015(4) 0.024(4) -0.004(3) 0.002(3) -0.001(3)
C9 0.029(5) 0.042(5) 0.012(4) 0.006(3) 0.008(4) 0.001(4)
C10 0.019(4) 0.018(4) 0.021(4) -0.001(3) 0.002(3) 0.003(3)
C11 0.026(5) 0.038(5) 0.033(4) -0.014(4) 0.011(4) -0.002(4)
C12 0.015(5) 0.056(6) 0.030(5) -0.005(4) -0.014(4) 0.006(4)
C13 0.036(6) 0.025(5) 0.032(5) -0.006(4) 0.006(5) -0.010(4)
C14 0.040(6) 0.048(6) 0.035(5) -0.004(4) -0.001(4) -0.004(5)
C15 0.131(10) 0.041(6) 0.044(6) -0.024(5) -0.029(6) 0.029(7)
C16 0.077(8) 0.105(11) 0.080(7) 0.065(7) -0.030(6) -0.061(7)
C17 0.033(5) 0.032(5) 0.020(4) 0.003(4) 0.015(4) 0.009(4)
C18 0.036(5) 0.054(7) 0.027(4) -0.007(4) -0.003(4) -0.007(5)
C19 0.041(6) 0.042(7) 0.034(5) 0.000(4) 0.004(4) 0.023(5)
C20 0.056(6) 0.043(6) 0.054(5) 0.017(4) 0.006(5) 0.041(5)
C21 0.043(6) 0.040(7) 0.054(5) 0.018(4) 0.011(5) 0.008(5)
C22 0.039(5) 0.032(5) 0.028(4) 0.011(4) 0.022(4) 0.013(4)
C23 0.031(5) 0.031(5) 0.044(5) 0.003(4) 0.011(4) -0.002(4)
C24 0.102(9) 0.038(6) 0.061(6) 0.011(5) 0.014(7) 0.045(6)
C25 0.023(5) 0.124(10) 0.053(6) 0.032(6) 0.008(5) 0.008(6)
C26 0.101(10) 0.111(11) 0.096(9) 0.025(8) 0.024(8) 0.007(9)
C27 0.186(17) 0.157(16) 0.063(8) -0.005(9) 0.039(9) 0.087(14)
C28 0.066(15) 0.069(16) 0.101(17) -0.014(13) 0.049(14) 0.031(13)
C29 0.048(14) 0.14(3) 0.067(15) 0.002(15) 0.004(13) -0.027(15)
Hg1 0.02682(16) 0.0234(2) 0.02034(14) 0.00205(17) 0.00611(12) 0.0037(2)
Hg2 0.0638(2) 0.0265(3) 0.01855(14) 0.00357(18) 0.00478(15) 0.0098(2)
N1 0.029(3) 0.019(4) 0.033(3) 0.003(4) -0.006(3) 0.000(4)
N2 0.012(4) 0.015(4) 0.028(3) 0.000(3) 0.008(3) 0.005(3)
N3 0.070(5) 0.032(5) 0.024(3) 0.011(4) -0.020(3) -0.011(5)
N4 0.029(4) 0.032(5) 0.029(4) 0.012(3) 0.013(3) -0.001(4)

loop_
_atom_type_symbol
_atom_type_description
_atom_type_scat_dispersion_real
_atom_type_scat_dispersion_imag
_atom_type_scat_source
C C 0.0033 0.0016 'International Tables Vol C Tables 4.2.6.8 and 6.1.1.4'
H H 0.0000 0.0000 'International Tables Vol C Tables 4.2.6.8 and 6.1.1.4'
N N 0.0061 0.0033 'International Tables Vol C Tables 4.2.6.8 and 6.1.1.4'
Br Br -0.2901 2.4595 'International Tables Vol C Tables 4.2.6.8 and 6.1.1.4'
Hg Hg -2.3894 9.2266 'International Tables Vol C Tables 4.2.6.8 and 6.1.1.4'

loop_
_geom_angle_atom_site_label_1
_geom_angle_atom_site_label_2
_geom_angle_atom_site_label_3
_geom_angle
N1 C1 H1A 109.5
N1 C1 H1B 109.5
H1A C1 H1B 109.5
N1 C1 H1C 109.5
H1A C1 H1C 109.5
H1B C1 H1C 109.5
N1 C2 H2A 109.5
N1 C2 H2B 109.5
H2A C2 H2B 109.5
N1 C2 H2C 109.5
H2A C2 H2C 109.5
H2B C2 H2C 109.5
N1 C3 C8 113.6(6)
N1 C3 C4 109.5(6)
C8 C3 C4 112.2(6)
N1 C3 H3 107.1
C8 C3 H3 107.1
C4 C3 H3 107.1
C5 C4 C3 112.3(7)
C5 C4 H4A 109.1
C3 C4 H4A 109.1
C5 C4 H4B 109.1
C3 C4 H4B 109.1
H4A C4 H4B 107.9
C6 C5 C4 107.3(6)
C6 C5 H5A 110.2
C4 C5 H5A 110.2
C6 C5 H5B 110.2
C4 C5 H5B 110.2
H5A C5 H5B 108.5
C5 C6 C7 110.3(6)
C5 C6 H6A 109.6
C7 C6 H6A 109.6
C5 C6 H6B 109.6
C7 C6 H6B 109.6
H6A C6 H6B 108.1
C6 C7 C8 111.0(6)
C6 C7 H7A 109.4
C8 C7 H7A 109.4
C6 C7 H7B 109.4
C8 C7 H7B 109.4
H7A C7 H7B 108.0
N2 C8 C3 112.0(6)
N2 C8 C7 113.3(6)
C3 C8 C7 109.5(5)
N2 C8 H8 107.2
C3 C8 H8 107.2
C7 C8 H8 107.2
N2 C9 H9A 109.5
N2 C9 H9B 109.5
H9A C9 H9B 109.5
N2 C9 H9C 109.5
H9A C9 H9C 109.5
H9B C9 H9C 109.5
N2 C10 C11 114.1(6)
N2 C10 H10A 108.7
C11 C10 H10A 108.7
N2 C10 H10B 108.7
C11 C10 H10B 108.7
H10A C10 H10B 107.6
C12 C11 C10 112.9(6)
C12 C11 H11A 109.0
C10 C11 H11A 109.0
C12 C11 H11B 109.0
C10 C11 H11B 109.0
H11A C11 H11B 107.8
C13 C12 C11 115.6(7)
C13 C12 H12A 108.4
C11 C12 H12A 108.4
C13 C12 H12B 108.4
C11 C12 H12B 108.4
H12A C12 H12B 107.4
C12 C13 C14 113.6(7)
C12 C13 H13A 108.9
C14 C13 H13A 108.9
C12 C13 H13B 108.9
C14 C13 H13B 108.9
H13A C13 H13B 107.7
C13 C14 H14A 109.5
C13 C14 H14B 109.5
H14A C14 H14B 109.5
C13 C14 H14C 109.5
H14A C14 H14C 109.5
H14B C14 H14C 109.5
N3 C15 H15A 109.5
N3 C15 H15B 109.5
H15A C15 H15B 109.5
N3 C15 H15C 109.5
H15A C15 H15C 109.5
H15B C15 H15C 109.5
N3 C16 H16A 109.5
N3 C16 H16B 109.5
H16A C16 H16B 109.5
N3 C16 H16C 109.5
H16A C16 H16C 109.5
H16B C16 H16C 109.5
N3 C17 C22 112.4(7)
N3 C17 C18 111.8(7)
C22 C17 C18 111.6(6)
N3 C17 H17 106.9
C22 C17 H17 106.9
C18 C17 H17 106.9
C19 C18 C17 112.0(7)
C19 C18 H18A 109.2
C17 C18 H18A 109.2
C19 C18 H18B 109.2
C17 C18 H18B 109.2
H18A C18 H18B 107.9
C18 C19 C20 108.2(7)
C18 C19 H19A 110.1
C20 C19 H19A 110.1
C18 C19 H19B 110.1
C20 C19 H19B 110.1
H19A C19 H19B 108.4
C21 C20 C19 109.9(7)
C21 C20 H20A 109.7
C19 C20 H20A 109.7
C21 C20 H20B 109.7
C19 C20 H20B 109.7
H20A C20 H20B 108.2
C20 C21 C22 112.0(7)
C20 C21 H21A 109.2
C22 C21 H21A 109.2
C20 C21 H21B 109.2
C22 C21 H21B 109.2
H21A C21 H21B 107.9
N4 C22 C17 113.2(6)
N4 C22 C21 112.4(6)
C17 C22 C21 109.5(7)
N4 C22 H22 107.1
C17 C22 H22 107.1
C21 C22 H22 107.1
N4 C23 H23A 109.5
N4 C23 H23B 109.5
H23A C23 H23B 109.5
N4 C23 H23C 109.5
H23A C23 H23C 109.5
H23B C23 H23C 109.5
N4 C24 C25 113.9(7)
N4 C24 H24A 108.8
C25 C24 H24A 108.8
N4 C24 H24B 108.8
C25 C24 H24B 108.8
H24A C24 H24B 107.7
C24 C25 C26 115.0(8)
C24 C25 H25A 108.5
C26 C25 H25A 108.5
C24 C25 H25B 108.5
C26 C25 H25B 108.5
H25A C25 H25B 107.5
C27 C26 C25 111.4(12)
C27 C26 H26A 109.4
C25 C26 H26A 109.3
C27 C26 H26B 109.4
C25 C26 H26B 109.4
H26A C26 H26B 108.0
C29 C27 C26 103.9(16)
C29 C27 C28 55.1(14)
C26 C27 C28 115.3(15)
C27 C28 H28A 109.5
C27 C28 H28B 109.5
H28A C28 H28B 109.5
C27 C28 H28C 109.5
H28A C28 H28C 109.5
H28B C28 H28C 109.5
C27 C29 H29A 109.4
C27 C29 H29B 109.5
H29A C29 H29B 109.5
C27 C29 H29C 109.5
H29A C29 H29C 109.5
H29B C29 H29C 109.5
N2 Hg1 N1 77.1(2)
N2 Hg1 Br1 110.37(14)
N1 Hg1 Br1 106.60(14)
N2 Hg1 Br2 106.48(14)
N1 Hg1 Br2 105.26(16)
Br1 Hg1 Br2 135.45(3)
N4 Hg2 N3 76.1(3)
N4 Hg2 Br4 109.28(16)
N3 Hg2 Br4 109.46(17)
N4 Hg2 Br3 114.37(17)
N3 Hg2 Br3 107.5(2)
Br4 Hg2 Br3 127.84(4)
C2 N1 C1 110.4(7)
C2 N1 C3 112.2(5)
C1 N1 C3 113.2(7)
C2 N1 Hg1 108.3(5)
C1 N1 Hg1 107.5(4)
C3 N1 Hg1 105.0(5)
C8 N2 C10 111.8(5)
C8 N2 C9 111.9(5)
C10 N2 C9 110.1(5)
C8 N2 Hg1 109.3(4)
C10 N2 Hg1 106.6(4)
C9 N2 Hg1 106.8(4)
C17 N3 C16 112.7(8)
C17 N3 C15 113.2(6)
C16 N3 C15 110.4(8)
C17 N3 Hg2 109.2(5)
C16 N3 Hg2 106.7(4)
C15 N3 Hg2 104.1(6)
C23 N4 C24 110.0(6)
C23 N4 C22 112.7(6)
C24 N4 C22 110.9(6)
C23 N4 Hg2 106.8(4)
C24 N4 Hg2 108.3(5)
C22 N4 Hg2 107.9(4)

loop_
_geom_bond_atom_site_label_1
_geom_bond_atom_site_label_2
_geom_bond_distance
Br1 Hg1 2.5066(7)
Br2 Hg1 2.5097(9)
Br3 Hg2 2.5226(11)
Br4 Hg2 2.5159(8)
C1 N1 1.491(8)
C1 H1A 0.9800
C1 H1B 0.9800
C1 H1C 0.9800
C2 N1 1.439(10)
C2 H2A 0.9800
C2 H2B 0.9800
C2 H2C 0.9800
C3 N1 1.520(10)
C3 C8 1.521(10)
C3 C4 1.549(10)
C3 H3 1.0000
C4 C5 1.528(11)
C4 H4A 0.9900
C4 H4B 0.9900
C5 C6 1.520(10)
C5 H5A 0.9900
C5 H5B 0.9900
C6 C7 1.518(9)
C6 H6A 0.9900
C6 H6B 0.9900
C7 C8 1.535(9)
C7 H7A 0.9900
C7 H7B 0.9900
C8 N2 1.471(8)
C8 H8 1.0000
C9 N2 1.512(8)
C9 H9A 0.9800
C9 H9B 0.9800
C9 H9C 0.9800
C10 N2 1.478(8)
C10 C11 1.534(8)
C10 H10A 0.9900
C10 H10B 0.9900
C11 C12 1.514(9)
C11 H11A 0.9900
C11 H11B 0.9900
C12 C13 1.498(8)
C12 H12A 0.9900
C12 H12B 0.9900
C13 C14 1.519(10)
C13 H13A 0.9900
C13 H13B 0.9900
C14 H14A 0.9800
C14 H14B 0.9800
C14 H14C 0.9800
C15 N3 1.508(11)
C15 H15A 0.9800
C15 H15B 0.9800
C15 H15C 0.9800
C16 N3 1.476(11)
C16 H16A 0.9800
C16 H16B 0.9800
C16 H16C 0.9800
C17 N3 1.466(12)
C17 C22 1.525(11)
C17 C18 1.539(9)
C17 H17 1.0000
C18 C19 1.526(12)
C18 H18A 0.9900
C18 H18B 0.9900
C19 C20 1.535(11)
C19 H19A 0.9900
C19 H19B 0.9900
C20 C21 1.522(10)
C20 H20A 0.9900
C20 H20B 0.9900
C21 C22 1.540(10)
C21 H21A 0.9900
C21 H21B 0.9900
C22 N4 1.481(8)
C22 H22 1.0000
C23 N4 1.455(9)
C23 H23A 0.9800
C23 H23B 0.9800
C23 H23C 0.9800
C24 N4 1.475(11)
C24 C25 1.537(10)
C24 H24A 0.9900
C24 H24B 0.9900
C25 C26 1.545(12)
C25 H25A 0.9900
C25 H25B 0.9900
C26 C27 1.437(16)
C26 H26A 0.9900
C26 H26B 0.9900
C27 C29 1.21(2)
C27 C28 1.53(2)
C28 H28A 0.9800
C28 H28B 0.9800
C28 H28C 0.9800
C29 H29A 0.9800
C29 H29B 0.9800
C29 H29C 0.9800
Hg1 N2 2.391(6)
Hg1 N1 2.399(5)
Hg2 N4 2.367(7)
Hg2 N3 2.404(5)
